data_7119055
loop_
_publ_author_name
'Demyan E. Prokopchuk'
'Alan J. Lough'
'Rafael E. Rodriguez-Lugo'
'Robert H. Morris'
'Hansjorg Grutzmacher'

_publ_section_title
;
 Insights into metal-ligand hydrogen transfer: a square-planar ruthenate
 complex supported by a tetradentate amino-amido-diolefin ligand
;
_journal_name_full Chem.Commun.
_journal_page_first 6138
_journal_volume 52
_journal_year 2016
_chemical_absolute_configuration ad
_chemical_formula_moiety 'C72 H64 Cl4 N2 P2 Ru2'
_chemical_formula_sum 'C72 H64 Cl4 N2 P2 Ru2'
_chemical_formula_weight 1363.13
_space_group_crystal_system triclinic
_space_group_IT_number 1
_space_group_name_Hall 'P 1'
_space_group_name_H-M_alt 'P 1'
_atom_sites_solution_hydrogens geom
_atom_sites_solution_primary direct
_audit_creation_date 2015-06-04
_audit_creation_method
;
Olex2 1.2
(compiled 2015.01.26 svn.r3151 for OlexSys, GUI svn.r4998)
;
_audit_update_record
;
2016-01-01 deposited with the CCDC.
2016-04-01 downloaded from the CCDC.
;
_cell_angle_alpha 99.178(2)
_cell_angle_beta 107.6360(10)
_cell_angle_gamma 97.263(2)
_cell_formula_units_Z 1
_cell_length_a 10.3736(3)
_cell_length_b 13.2432(4)
_cell_length_c 13.7718(4)
_cell_measurement_temperature 100
_cell_volume 1748.99(9)
_computing_molecular_graphics 'Olex2 (Dolomanov et al., 2009)'
_computing_publication_material 'Olex2 (Dolomanov et al., 2009)'
_computing_structure_refinement 'ShelXL (Sheldrick, 2008)'
_computing_structure_solution 'ShelXT (Sheldrick, 2015)'
_diffrn_ambient_temperature 100.0
_diffrn_measured_fraction_theta_full 0.999
_diffrn_measured_fraction_theta_max 0.989
_diffrn_measurement_device_type 'Bruker Apex II CCD'
_diffrn_radiation_type MoK\a
_diffrn_radiation_wavelength 0.71073
_diffrn_reflns_av_R_equivalents 0.0396
_diffrn_reflns_av_unetI/netI 0.0775
_diffrn_reflns_Laue_measured_fraction_full 0.999
_diffrn_reflns_Laue_measured_fraction_max 0.989
_diffrn_reflns_limit_h_max 15
_diffrn_reflns_limit_h_min -15
_diffrn_reflns_limit_k_max 19
_diffrn_reflns_limit_k_min -19
_diffrn_reflns_limit_l_max 20
_diffrn_reflns_limit_l_min -20
_diffrn_reflns_number 34259
_diffrn_reflns_point_group_measured_fraction_full 0.915
_diffrn_reflns_point_group_measured_fraction_max 0.853
_diffrn_reflns_theta_full 26.000
_diffrn_reflns_theta_max 31.926
_diffrn_reflns_theta_min 1.585
_exptl_absorpt_coefficient_mu 0.670
_exptl_absorpt_correction_T_max 0.8623
_exptl_absorpt_correction_T_min 0.7891
_exptl_absorpt_correction_type ulti-scan
_exptl_absorpt_process_details 'SADABS-2012/1 (Bruker,2012) was used for absorption correction.'
_exptl_crystal_colour 'clear pink'
_exptl_crystal_colour_lustre clear
_exptl_crystal_colour_primary pink
_exptl_crystal_density_diffrn 1.294
_exptl_crystal_description needle
_exptl_crystal_F_000 696
_exptl_crystal_size_max 0.23
_exptl_crystal_size_mid 0.13
_exptl_crystal_size_min 0.06
_refine_diff_density_max 2.078
_refine_diff_density_min -0.715
_refine_diff_density_rms 0.107
_refine_ls_abs_structure_details
;
 Flack x determined using 6743 quotients [(I+)-(I-)]/[(I+)+(I-)]
 (Parsons, Flack and Wagner, Acta Cryst. B69 (2013) 249-259).
;
_refine_ls_abs_structure_Flack 0.001(14)
_refine_ls_extinction_coef .
_refine_ls_extinction_method none
_refine_ls_goodness_of_fit_ref 1.021
_refine_ls_hydrogen_treatment constr
_refine_ls_matrix_type full
_refine_ls_number_parameters 712
_refine_ls_number_reflns 20628
_refine_ls_number_restraints 3
_refine_ls_restrained_S_all 1.021
_refine_ls_R_factor_all 0.0570
_refine_ls_R_factor_gt 0.0456
_refine_ls_shift/su_max 0.006
_refine_ls_shift/su_mean 0.000
_refine_ls_structure_factor_coef Fsqd
_refine_ls_weighting_details 'w=1/[\s^2^(Fo^2^)+(0.0519P)^2^] where P=(Fo^2^+2Fc^2^)/3'
_refine_ls_weighting_scheme calc
_refine_ls_wR_factor_gt 0.1028
_refine_ls_wR_factor_ref 0.1089
_reflns_Friedel_coverage 0.725
_reflns_Friedel_fraction_full 0.831
_reflns_Friedel_fraction_max 0.717
_reflns_number_gt 17802
_reflns_number_total 20628
_reflns_threshold_expression 'I > 2\s(I)'
_cod_data_source_file c6cc00041j2.cif
_cod_data_source_block Complex1
_cod_original_cell_volume 1748.98(9)
_cod_database_code 7119055
_shelxl_version_number 2014/6
_shelx_space_group_comment
;
The symmetry employed for this shelxl refinement is uniquely defined
by the following loop, which should always be used as a source of
symmetry information in preference to the above space-group names.
They are only intended as comments.
;
_olex2_refinement_description
;
1. Fixed Uiso
 At 1.2 times of:
  All C(H) groups, All C(H,H) groups, All N(H) groups
2. Others
 Sof(C55B)=Sof(C56B)=Sof(H56B)=Sof(C58B)=Sof(H58B)=Sof(C59B)=Sof(H59B)=
 Sof(C60B)=Sof(H60B)=1-FVAR(1)
 Sof(C55A)=Sof(C56A)=Sof(H56A)=Sof(C58A)=Sof(H58A)=Sof(C59A)=Sof(H59A)=
 Sof(C60A)=Sof(H60A)=FVAR(1)
 Sof(C64B)=Sof(H64B)=Sof(C63B)=Sof(H63B)=Sof(C62B)=Sof(H62B)=Sof(C61B)=
 Sof(C66B)=Sof(H66B)=1-FVAR(2)
 Sof(C61A)=Sof(C62A)=Sof(H62A)=Sof(C63A)=Sof(H63A)=Sof(C64A)=Sof(H64A)=
 Sof(C66A)=Sof(H66A)=FVAR(2)
 Sof(C65B)=Sof(H65B)=1-FVAR(3)
 Sof(C65A)=Sof(H65A)=FVAR(3)
 Sof(C71B)=Sof(H71B)=Sof(C72B)=Sof(H72B)=Sof(C67B)=Sof(C68B)=Sof(H68B)=
 Sof(C69B)=Sof(H69B)=Sof(C70B)=Sof(H70B)=1-FVAR(4)
 Sof(C67A)=Sof(C68A)=Sof(H68A)=Sof(C69A)=Sof(H69A)=Sof(C70A)=Sof(H70A)=
 Sof(C71A)=Sof(H71A)=Sof(C72A)=Sof(H72A)=FVAR(4)
 Sof(P2B)=1-FVAR(5)
 Sof(P2A)=FVAR(5)
 Sof(C57B)=Sof(H57B)=1-FVAR(6)
 Sof(C57A)=Sof(H57A)=FVAR(6)
3.a Ternary CH refined with riding coordinates:
 N1(H1), N2(H2), C1(H1A), C4(H4), C5(H5), C16(H16), C19(H19), C20(H20),
 C31(H31), C36(H36)
3.b Secondary CH2 refined with riding coordinates:
 C32(H32A,H32B), C33(H33A,H33B), C34(H34A,H34B), C35(H35A,H35B)
3.c Aromatic/amide H refined with riding coordinates:
 C8(H8), C9(H9), C10(H10), C11(H11), C12(H12), C13(H13), C14(H14), C15(H15),
 C23(H23), C24(H24), C25(H25), C26(H26), C27(H27), C28(H28), C29(H29), C30(H30),
  C38(H38), C39(H39), C40(H40), C41(H41), C42(H42), C44(H44), C45(H45),
 C46(H46), C47(H47), C48(H48), C50(H50), C51(H51), C52(H52), C53(H53), C54(H54),
  C56A(H56A), C57A(H57A), C58A(H58A), C59A(H59A), C60A(H60A), C62A(H62A),
 C63A(H63A), C64A(H64A), C65A(H65A), C66A(H66A), C68A(H68A), C69A(H69A),
 C70A(H70A), C71A(H71A), C72A(H72A), C56B(H56B), C57B(H57B), C58B(H58B),
 C59B(H59B), C60B(H60B), C65B(H65B), C64B(H64B), C63B(H63B), C62B(H62B),
 C66B(H66B), C71B(H71B), C72B(H72B), C68B(H68B), C69B(H69B), C70B(H70B)
3.d Fitted hexagon refined as free rotating group:
 C65B(C64B,C63B,C62B,C61B,C66B), C71B(C72B,C67B,C68B,C69B,C70B)
;
_olex2_submission_special_instructions 'No special instructions were received'

loop_
_space_group_symop_id
_space_group_symop_operation_xyz
1 'x, y, z'

loop_
_atom_site_label
_atom_site_type_symbol
_atom_site_fract_x
_atom_site_fract_y
_atom_site_fract_z
_atom_site_U_iso_or_equiv
_atom_site_adp_type
_atom_site_occupancy
_atom_site_site_symmetry_order
_atom_site_calc_flag
_atom_site_refinement_flags_posn
_atom_site_refinement_flags_adp
_atom_site_refinement_flags_occupancy
_atom_site_disorder_assembly
_atom_site_disorder_group
Ru1 Ru 0.22869(4) 0.47546(3) 0.54625(3) 0.01366(9) Uani 1 1 d . . . . .
Ru2 Ru -0.06268(4) 0.34161(3) 0.28956(2) 0.01087(9) Uani 1 1 d . . . . .
Cl1 Cl 0.40158(13) 0.46989(10) 0.46145(10) 0.0179(2) Uani 1 1 d . . . . .
Cl2 Cl 0.02492(13) 0.48064(10) 0.59836(10) 0.0178(2) Uani 1 1 d . . . . .
Cl3 Cl 0.07057(14) 0.51503(9) 0.38504(10) 0.0132(2) Uani 1 1 d . . . . .
Cl4 Cl 0.11508(14) 0.30271(10) 0.43259(10) 0.0146(3) Uani 1 1 d . . . . .
P1 P 0.35153(16) 0.40281(13) 0.67568(12) 0.0175(3) Uani 1 1 d . . . . .
N1 N -0.1959(5) 0.4090(4) 0.1781(4) 0.0160(10) Uani 1 1 d . . . . .
H1 H -0.2855 0.3588 0.1478 0.019 Uiso 1 1 calc R . . . .
N2 N -0.1977(4) 0.3864(3) 0.3719(3) 0.0134(8) Uani 1 1 d . . . . .
H2 H -0.1369 0.4220 0.4439 0.016 Uiso 1 1 calc R . . . .
C1 C -0.3035(5) 0.3040(4) 0.3854(4) 0.0161(9) Uani 1 1 d . . . . .
H1A H -0.3512 0.3391 0.4306 0.019 Uiso 1 1 calc R . . . .
C2 C -0.2328(5) 0.2245(4) 0.4393(4) 0.0171(10) Uani 1 1 d . . . . .
C3 C -0.1517(6) 0.1666(4) 0.3964(4) 0.0181(10) Uani 1 1 d . . . . .
C4 C -0.1323(5) 0.1779(3) 0.2959(4) 0.0156(9) Uani 1 1 d . . . . .
H4 H -0.0717 0.1309 0.2766 0.019 Uiso 1 1 calc R . . . .
C5 C -0.2282(5) 0.1981(4) 0.2074(4) 0.0145(9) Uani 1 1 d . . . . .
H5 H -0.2188 0.1628 0.1408 0.017 Uiso 1 1 calc R . . . .
C6 C -0.3698(5) 0.2102(4) 0.1968(4) 0.0161(9) Uani 1 1 d . . . . .
C7 C -0.4093(5) 0.2547(4) 0.2807(4) 0.0178(10) Uani 1 1 d . . . . .
C8 C -0.2445(6) 0.2116(4) 0.5352(4) 0.0202(10) Uani 1 1 d . . . . .
H8 H -0.2982 0.2513 0.5652 0.024 Uiso 1 1 calc R . . . .
C9 C -0.1786(6) 0.1417(4) 0.5867(5) 0.0267(12) Uani 1 1 d . . . . .
H9 H -0.1879 0.1328 0.6515 0.032 Uiso 1 1 calc R . . . .
C10 C -0.0984(7) 0.0842(5) 0.5434(5) 0.0277(12) Uani 1 1 d . . . . .
H10 H -0.0536 0.0355 0.5783 0.033 Uiso 1 1 calc R . . . .
C11 C -0.0844(6) 0.0981(4) 0.4504(4) 0.0202(10) Uani 1 1 d . . . . .
H11 H -0.0275 0.0601 0.4224 0.024 Uiso 1 1 calc R . . . .
C12 C -0.5483(6) 0.2598(5) 0.2636(5) 0.0277(13) Uani 1 1 d . . . . .
H12 H -0.5770 0.2875 0.3200 0.033 Uiso 1 1 calc R . . . .
C13 C -0.6457(6) 0.2239(6) 0.1630(6) 0.0435(19) Uani 1 1 d . . . . .
H13 H -0.7399 0.2271 0.1520 0.052 Uiso 1 1 calc R . . . .
C14 C -0.6048(6) 0.1843(6) 0.0807(5) 0.0409(17) Uani 1 1 d . . . . .
H14 H -0.6702 0.1622 0.0126 0.049 Uiso 1 1 calc R . . . .
C15 C -0.4682(6) 0.1767(4) 0.0974(5) 0.0264(12) Uani 1 1 d . . . . .
H15 H -0.4409 0.1483 0.0406 0.032 Uiso 1 1 calc R . . . .
C16 C -0.1503(5) 0.4293(4) 0.0874(4) 0.0152(9) Uani 1 1 d . . . . .
H16 H -0.2171 0.4671 0.0456 0.018 Uiso 1 1 calc R . . . .
C17 C -0.1591(5) 0.3253(4) 0.0192(4) 0.0169(10) Uani 1 1 d . . . . .
C18 C -0.0798(5) 0.2533(4) 0.0568(4) 0.0166(9) Uani 1 1 d . . . . .
C19 C 0.0171(5) 0.2719(4) 0.1650(4) 0.0157(9) Uani 1 1 d . . . . .
H19 H 0.0597 0.2102 0.1807 0.019 Uiso 1 1 calc R . . . .
C20 C 0.1038(5) 0.3656(4) 0.2184(4) 0.0158(10) Uani 1 1 d . . . . .
H20 H 0.1957 0.3571 0.2639 0.019 Uiso 1 1 calc R . . . .
C21 C 0.1079(5) 0.4641(4) 0.1797(4) 0.0156(9) Uani 1 1 d . . . . .
C22 C -0.0098(6) 0.4960(4) 0.1222(4) 0.0175(10) Uani 1 1 d . . . . .
C23 C -0.2508(6) 0.3007(5) -0.0827(4) 0.0233(11) Uani 1 1 d . . . . .
H23 H -0.3041 0.3501 -0.1080 0.028 Uiso 1 1 calc R . . . .
C24 C -0.2655(6) 0.2049(5) -0.1483(4) 0.0280(13) Uani 1 1 d . . . . .
H24 H -0.3297 0.1884 -0.2170 0.034 Uiso 1 1 calc R . . . .
C25 C -0.1852(7) 0.1344(4) -0.1116(5) 0.0273(13) Uani 1 1 d . . . . .
H25 H -0.1920 0.0696 -0.1558 0.033 Uiso 1 1 calc R . . . .
C26 C -0.0941(6) 0.1584(4) -0.0095(5) 0.0215(11) Uani 1 1 d . . . . .
H26 H -0.0406 0.1090 0.0153 0.026 Uiso 1 1 calc R . . . .
C27 C 0.0025(6) 0.5946(4) 0.0985(4) 0.0198(10) Uani 1 1 d . . . . .
H27 H -0.0776 0.6180 0.0618 0.024 Uiso 1 1 calc R . . . .
C28 C 0.1308(6) 0.6590(4) 0.1281(4) 0.0234(11) Uani 1 1 d . . . . .
H28 H 0.1380 0.7255 0.1104 0.028 Uiso 1 1 calc R . . . .
C29 C 0.2491(6) 0.6260(4) 0.1840(4) 0.0235(11) Uani 1 1 d . . . . .
H29 H 0.3372 0.6690 0.2037 0.028 Uiso 1 1 calc R . . . .
C30 C 0.2350(5) 0.5302(4) 0.2096(4) 0.0205(10) Uani 1 1 d . . . . .
H30 H 0.3147 0.5083 0.2490 0.025 Uiso 1 1 calc R . . . .
C31 C -0.2223(5) 0.5029(4) 0.2402(4) 0.0160(9) Uani 1 1 d . . . . .
H31 H -0.1333 0.5533 0.2740 0.019 Uiso 1 1 calc R . . . .
C32 C -0.3302(6) 0.5603(4) 0.1800(4) 0.0220(11) Uani 1 1 d . . . . .
H32A H -0.4221 0.5146 0.1526 0.026 Uiso 1 1 calc R . . . .
H32B H -0.3057 0.5799 0.1205 0.026 Uiso 1 1 calc R . . . .
C33 C -0.3325(6) 0.6586(4) 0.2561(5) 0.0251(12) Uani 1 1 d . . . . .
H33A H -0.2427 0.7064 0.2777 0.030 Uiso 1 1 calc R . . . .
H33B H -0.4045 0.6949 0.2199 0.030 Uiso 1 1 calc R . . . .
C34 C -0.3607(6) 0.6328(4) 0.3530(5) 0.0253(12) Uani 1 1 d . . . . .
H34A H -0.4577 0.5972 0.3328 0.030 Uiso 1 1 calc R . . . .
H34B H -0.3485 0.6985 0.4033 0.030 Uiso 1 1 calc R . . . .
C35 C -0.2652(6) 0.5627(4) 0.4069(4) 0.0194(10) Uani 1 1 d . . . . .
H35A H -0.1694 0.6018 0.4383 0.023 Uiso 1 1 calc R . . . .
H35B H -0.2955 0.5404 0.4631 0.023 Uiso 1 1 calc R . . . .
C36 C -0.2718(5) 0.4683(4) 0.3260(4) 0.0153(9) Uani 1 1 d . . . . .
H36 H -0.3711 0.4352 0.2925 0.018 Uiso 1 1 calc R . . . .
C37 C 0.3611(5) 0.2657(4) 0.6302(4) 0.0214(11) Uani 1 1 d . . . . .
C38 C 0.3866(5) 0.2362(4) 0.5362(4) 0.0223(11) Uani 1 1 d . . . . .
H38 H 0.3986 0.2867 0.4963 0.027 Uiso 1 1 calc R . . . .
C39 C 0.3946(6) 0.1334(5) 0.5010(5) 0.0296(13) Uani 1 1 d . . . . .
H39 H 0.4127 0.1149 0.4375 0.036 Uiso 1 1 calc R . . . .
C40 C 0.3767(8) 0.0584(5) 0.5562(6) 0.0446(19) Uani 1 1 d . . . . .
H40 H 0.3801 -0.0119 0.5306 0.054 Uiso 1 1 calc R . . . .
C41 C 0.3536(9) 0.0868(6) 0.6502(7) 0.054(2) Uani 1 1 d . . . . .
H41 H 0.3413 0.0354 0.6891 0.065 Uiso 1 1 calc R . . . .
C42 C 0.3482(8) 0.1907(5) 0.6885(6) 0.0370(15) Uani 1 1 d . . . . .
H42 H 0.3358 0.2096 0.7541 0.044 Uiso 1 1 calc R . . . .
C43 C 0.2845(5) 0.3857(4) 0.7830(4) 0.0197(10) Uani 1 1 d . . . . .
C44 C 0.1461(6) 0.3406(4) 0.7538(5) 0.0242(12) Uani 1 1 d . . . . .
H44 H 0.0918 0.3216 0.6821 0.029 Uiso 1 1 calc R . . . .
C45 C 0.0869(6) 0.3232(5) 0.8292(5) 0.0308(14) Uani 1 1 d . . . . .
H45 H -0.0079 0.2930 0.8089 0.037 Uiso 1 1 calc R . . . .
C46 C 0.1663(7) 0.3498(5) 0.9344(5) 0.0379(16) Uani 1 1 d . . . . .
H46 H 0.1261 0.3371 0.9858 0.045 Uiso 1 1 calc R . . . .
C47 C 0.3019(8) 0.3943(6) 0.9632(5) 0.0421(18) Uani 1 1 d . . . . .
H47 H 0.3552 0.4150 1.0350 0.051 Uiso 1 1 calc R . . . .
C48 C 0.3628(7) 0.4094(5) 0.8883(5) 0.0327(15) Uani 1 1 d . . . . .
H48 H 0.4586 0.4361 0.9092 0.039 Uiso 1 1 calc R . . . .
C49 C 0.5355(5) 0.4611(5) 0.7398(4) 0.0223(11) Uani 1 1 d . . . . .
C50 C 0.5767(6) 0.5508(5) 0.8208(5) 0.0313(14) Uani 1 1 d . . . . .
H50 H 0.5104 0.5790 0.8462 0.038 Uiso 1 1 calc R . . . .
C51 C 0.7155(6) 0.5976(6) 0.8632(5) 0.0351(16) Uani 1 1 d . . . . .
H51 H 0.7443 0.6563 0.9194 0.042 Uiso 1 1 calc R . . . .
C52 C 0.8113(6) 0.5590(6) 0.8239(5) 0.0357(16) Uani 1 1 d . . . . .
H52 H 0.9055 0.5916 0.8532 0.043 Uiso 1 1 calc R . . . .
C53 C 0.7717(6) 0.4740(6) 0.7428(5) 0.0314(14) Uani 1 1 d . . . . .
H53 H 0.8378 0.4484 0.7154 0.038 Uiso 1 1 calc R . . . .
C54 C 0.6332(6) 0.4254(5) 0.7009(4) 0.0277(13) Uani 1 1 d . . . . .
H54 H 0.6058 0.3668 0.6447 0.033 Uiso 1 1 calc R . . . .
P2A P 0.326(2) 0.6422(10) 0.6260(11) 0.009(2) Uani 0.36(8) 1 d . . P A 1
C55A C 0.3304(8) 0.6874(5) 0.7653(6) 0.0177(15) Uiso 0.709(8) 1 d . . P A 1
C56A C 0.4206(9) 0.7781(7) 0.8287(7) 0.0303(19) Uiso 0.709(8) 1 d . . P A 1
H56A H 0.4736 0.8208 0.8000 0.036 Uiso 0.709(8) 1 calc R . P A 1
C57A C 0.4329(10) 0.8057(7) 0.9322(8) 0.033(2) Uiso 0.710(15) 1 d . . P A 1
H57A H 0.4948 0.8673 0.9742 0.040 Uiso 0.710(15) 1 calc R . P A 1
C58A C 0.3561(10) 0.7449(7) 0.9764(8) 0.035(2) Uiso 0.709(8) 1 d . . P A 1
H58A H 0.3666 0.7643 1.0482 0.042 Uiso 0.709(8) 1 calc R . P A 1
C59A C 0.2661(9) 0.6575(6) 0.9162(7) 0.0251(17) Uiso 0.709(8) 1 d . . P A 1
H59A H 0.2132 0.6160 0.9459 0.030 Uiso 0.709(8) 1 calc R . P A 1
C60A C 0.2510(9) 0.6281(7) 0.8086(7) 0.0168(17) Uiso 0.709(8) 1 d . . P A 1
H60A H 0.1866 0.5679 0.7664 0.020 Uiso 0.709(8) 1 calc R . P A 1
C61A C 0.1984(8) 0.7215(6) 0.5603(7) 0.0198(16) Uiso 0.704(12) 1 d . . P A 1
C62A C 0.0961(9) 0.7530(6) 0.5960(7) 0.0245(18) Uiso 0.704(12) 1 d . . P A 1
H62A H 0.0888 0.7384 0.6596 0.029 Uiso 0.704(12) 1 calc R . P A 1
C63A C 0.0033(11) 0.8064(8) 0.5380(8) 0.039(2) Uiso 0.704(12) 1 d . . P A 1
H63A H -0.0671 0.8287 0.5622 0.047 Uiso 0.704(12) 1 calc R . P A 1
C64A C 0.0149(12) 0.8276(9) 0.4407(9) 0.039(3) Uiso 0.704(12) 1 d . . P A 1
H64A H -0.0474 0.8639 0.4006 0.047 Uiso 0.704(12) 1 calc R . P A 1
C65A C 0.1153(10) 0.7950(7) 0.4082(8) 0.035(3) Uiso 0.72(2) 1 d . . P A 1
H65A H 0.1245 0.8093 0.3450 0.042 Uiso 0.72(2) 1 calc R . P A 1
C66A C 0.2046(10) 0.7414(7) 0.4651(7) 0.0276(19) Uiso 0.704(12) 1 d . . P A 1
H66A H 0.2725 0.7172 0.4390 0.033 Uiso 0.704(12) 1 calc R . P A 1
C67A C 0.4856(10) 0.7120(8) 0.6262(8) 0.0153(19) Uiso 0.579(19) 1 d . . P A 1
C68A C 0.4979(11) 0.8176(8) 0.6271(9) 0.024(2) Uiso 0.579(19) 1 d . . P A 1
H68A H 0.4204 0.8502 0.6224 0.029 Uiso 0.579(19) 1 calc R . P A 1
C69A C 0.6243(12) 0.8768(9) 0.6350(9) 0.030(3) Uiso 0.579(19) 1 d . . P A 1
H69A H 0.6335 0.9489 0.6342 0.036 Uiso 0.579(19) 1 calc R . P A 1
C70A C 0.7405(12) 0.8238(9) 0.6443(9) 0.030(3) Uiso 0.579(19) 1 d . . P A 1
H70A H 0.8288 0.8619 0.6537 0.035 Uiso 0.579(19) 1 calc R . P A 1
C71A C 0.7223(11) 0.7195(9) 0.6397(8) 0.023(2) Uiso 0.579(19) 1 d . . P A 1
H71A H 0.7980 0.6853 0.6422 0.027 Uiso 0.579(19) 1 calc R . P A 1
C72A C 0.5979(10) 0.6615(9) 0.6314(8) 0.0175(19) Uiso 0.579(19) 1 d . . P A 1
H72A H 0.5884 0.5888 0.6294 0.021 Uiso 0.579(19) 1 calc R . P A 1
P2B P 0.298(3) 0.6503(12) 0.6248(8) 0.026(2) Uani 0.64(8) 1 d . . P A 2
C55B C 0.237(2) 0.7154(14) 0.7339(15) 0.021(4) Uiso 0.291(8) 1 d . . P A 2
C56B C 0.2135(19) 0.8127(13) 0.7521(14) 0.019(4) Uiso 0.291(8) 1 d . . P A 2
H56B H 0.2239 0.8572 0.7062 0.022 Uiso 0.291(8) 1 calc R . P A 2
C57B C 0.172(2) 0.8516(18) 0.8419(19) 0.036(6) Uiso 0.290(15) 1 d . . P A 2
H57B H 0.1428 0.9167 0.8505 0.043 Uiso 0.290(15) 1 calc R . P A 2
C58B C 0.177(2) 0.7894(15) 0.9119(17) 0.028(4) Uiso 0.291(8) 1 d . . P A 2
H58B H 0.1612 0.8152 0.9748 0.033 Uiso 0.291(8) 1 calc R . P A 2
C59B C 0.2043(18) 0.6910(13) 0.8952(14) 0.016(3) Uiso 0.291(8) 1 d . . P A 2
H59B H 0.1979 0.6460 0.9415 0.019 Uiso 0.291(8) 1 calc R . P A 2
C60B C 0.243(2) 0.6585(19) 0.8060(19) 0.022(5) Uiso 0.291(8) 1 d . . P A 2
H60B H 0.2731 0.5940 0.7976 0.026 Uiso 0.291(8) 1 calc R . P A 2
C65B C 0.1698(14) 0.8089(11) 0.3733(10) 0.030(6) Uiso 0.28(2) 1 d . . P A 2
H65B H 0.2059 0.8287 0.3220 0.035 Uiso 0.28(2) 1 calc R . P A 2
C64B C 0.0435(13) 0.8315(11) 0.3758(10) 0.040(6) Uiso 0.296(12) 1 d G . P A 2
H64B H -0.0068 0.8667 0.3262 0.048 Uiso 0.296(12) 1 calc R . P A 2
C63B C -0.0094(11) 0.8026(11) 0.4509(11) 0.020(4) Uiso 0.296(12) 1 d G . P A 2
H63B H -0.0957 0.8180 0.4526 0.024 Uiso 0.296(12) 1 calc R . P A 2
C62B C 0.0642(12) 0.7511(10) 0.5234(10) 0.034(5) Uiso 0.296(12) 1 d G . P A 2
H62B H 0.0281 0.7313 0.5747 0.041 Uiso 0.296(12) 1 calc R . P A 2
C61B C 0.1905(11) 0.7285(9) 0.5209(9) 0.010(3) Uiso 0.296(12) 1 d G . P A 2
C66B C 0.2434(10) 0.7574(10) 0.4458(10) 0.017(4) Uiso 0.296(12) 1 d G . P A 2
H66B H 0.3297 0.7420 0.4441 0.020 Uiso 0.296(12) 1 calc R . P A 2
C71B C 0.7015(9) 0.7463(8) 0.6502(8) 0.016(3) Uiso 0.421(19) 1 d . . P A 2
H71B H 0.7771 0.7140 0.6468 0.019 Uiso 0.421(19) 1 calc R . P A 2
C72B C 0.5748(10) 0.6858(6) 0.6358(7) 0.014(3) Uiso 0.421(19) 1 d G . P A 2
H72B H 0.5639 0.6121 0.6225 0.017 Uiso 0.421(19) 1 calc R . P A 2
C67B C 0.4642(8) 0.7332(8) 0.6409(9) 0.015(3) Uiso 0.421(19) 1 d G . P A 2
C68B C 0.4802(9) 0.8411(8) 0.6603(11) 0.038(4) Uiso 0.421(19) 1 d G . P A 2
H68B H 0.4046 0.8735 0.6637 0.045 Uiso 0.421(19) 1 calc R . P A 2
C69B C 0.6068(10) 0.9016(7) 0.6747(12) 0.049(5) Uiso 0.421(19) 1 d G . P A 2
H69B H 0.6177 0.9754 0.6880 0.058 Uiso 0.421(19) 1 calc R . P A 2
C70B C 0.7174(8) 0.8542(7) 0.6697(9) 0.024(3) Uiso 0.421(19) 1 d G . P A 2
H70B H 0.8040 0.8956 0.6795 0.029 Uiso 0.421(19) 1 calc R . P A 2

loop_
_atom_site_aniso_label
_atom_site_aniso_U_11
_atom_site_aniso_U_22
_atom_site_aniso_U_33
_atom_site_aniso_U_23
_atom_site_aniso_U_13
_atom_site_aniso_U_12
Ru1 0.0112(2) 0.0190(2) 0.0095(2) 0.00326(16) 0.00329(16) -0.00191(16)
Ru2 0.00871(19) 0.01361(18) 0.0107(2) 0.00256(15) 0.00382(16) 0.00208(15)
Cl1 0.0133(6) 0.0265(6) 0.0137(6) 0.0056(5) 0.0054(5) -0.0006(5)
Cl2 0.0132(6) 0.0275(6) 0.0127(6) 0.0049(5) 0.0053(5) 0.0009(5)
Cl3 0.0133(6) 0.0138(5) 0.0121(6) 0.0031(4) 0.0040(5) 0.0011(4)
Cl4 0.0121(6) 0.0174(5) 0.0145(6) 0.0055(5) 0.0036(5) 0.0029(5)
P1 0.0106(7) 0.0308(8) 0.0111(7) 0.0067(6) 0.0036(5) 0.0010(6)
N1 0.016(2) 0.022(2) 0.012(2) 0.0041(18) 0.0050(18) 0.0080(18)
N2 0.011(2) 0.0156(19) 0.013(2) 0.0022(16) 0.0047(16) 0.0032(16)
C1 0.014(2) 0.019(2) 0.015(2) 0.0000(18) 0.0083(19) -0.0006(18)
C2 0.015(2) 0.015(2) 0.022(3) 0.0030(19) 0.008(2) 0.0014(18)
C3 0.021(3) 0.020(2) 0.017(2) 0.0048(19) 0.011(2) 0.0010(19)
C4 0.017(2) 0.0115(19) 0.021(3) 0.0037(18) 0.010(2) 0.0027(17)
C5 0.012(2) 0.015(2) 0.020(3) 0.0012(18) 0.0108(19) 0.0036(18)
C6 0.010(2) 0.019(2) 0.017(2) -0.0024(18) 0.0051(18) 0.0016(18)
C7 0.013(2) 0.020(2) 0.021(3) 0.003(2) 0.0073(19) 0.0013(18)
C8 0.024(3) 0.023(2) 0.017(3) 0.004(2) 0.012(2) 0.005(2)
C9 0.035(3) 0.029(3) 0.025(3) 0.013(2) 0.019(3) 0.007(2)
C10 0.034(3) 0.028(3) 0.027(3) 0.015(2) 0.013(3) 0.011(2)
C11 0.024(3) 0.019(2) 0.023(3) 0.008(2) 0.013(2) 0.008(2)
C12 0.013(3) 0.032(3) 0.035(3) -0.006(2) 0.012(2) 0.001(2)
C13 0.010(3) 0.063(5) 0.043(4) -0.020(3) 0.006(3) 0.001(3)
C14 0.016(3) 0.062(5) 0.032(4) -0.013(3) 0.003(3) 0.007(3)
C15 0.014(3) 0.033(3) 0.025(3) -0.010(2) 0.005(2) 0.002(2)
C16 0.010(2) 0.022(2) 0.013(2) 0.0019(19) 0.0037(18) 0.0031(18)
C17 0.012(2) 0.025(2) 0.014(2) 0.0030(19) 0.0063(18) 0.0032(19)
C18 0.018(2) 0.020(2) 0.014(2) 0.0031(19) 0.0086(19) 0.0039(19)
C19 0.012(2) 0.025(2) 0.014(2) 0.0051(19) 0.0084(18) 0.0053(19)
C20 0.009(2) 0.025(3) 0.016(3) 0.008(2) 0.0066(19) 0.0029(19)
C21 0.015(2) 0.020(2) 0.013(2) 0.0030(18) 0.0063(18) 0.0016(18)
C22 0.022(3) 0.020(2) 0.016(2) 0.0059(19) 0.011(2) 0.007(2)
C23 0.016(3) 0.036(3) 0.016(3) 0.005(2) 0.005(2) 0.000(2)
C24 0.023(3) 0.041(3) 0.013(3) 0.000(2) 0.001(2) 0.000(3)
C25 0.032(3) 0.025(3) 0.023(3) -0.004(2) 0.015(3) -0.001(2)
C26 0.027(3) 0.024(3) 0.020(3) 0.008(2) 0.014(2) 0.007(2)
C27 0.021(3) 0.027(3) 0.014(2) 0.010(2) 0.006(2) 0.005(2)
C28 0.032(3) 0.021(2) 0.022(3) 0.011(2) 0.013(2) 0.001(2)
C29 0.021(3) 0.032(3) 0.021(3) 0.009(2) 0.012(2) 0.001(2)
C30 0.015(2) 0.029(3) 0.020(3) 0.008(2) 0.008(2) 0.004(2)
C31 0.016(2) 0.020(2) 0.015(2) 0.0061(19) 0.0070(19) 0.0091(19)
C32 0.023(3) 0.027(3) 0.019(3) 0.009(2) 0.007(2) 0.010(2)
C33 0.027(3) 0.027(3) 0.028(3) 0.008(2) 0.012(2) 0.018(2)
C34 0.030(3) 0.021(2) 0.029(3) 0.004(2) 0.014(3) 0.010(2)
C35 0.022(3) 0.023(2) 0.014(2) 0.002(2) 0.010(2) 0.004(2)
C36 0.013(2) 0.019(2) 0.016(2) 0.0025(18) 0.0071(18) 0.0059(18)
C37 0.013(2) 0.031(3) 0.025(3) 0.014(2) 0.007(2) 0.009(2)
C38 0.013(2) 0.032(3) 0.022(3) 0.005(2) 0.007(2) 0.006(2)
C39 0.027(3) 0.032(3) 0.035(4) 0.013(3) 0.012(3) 0.011(2)
C40 0.057(5) 0.035(3) 0.058(5) 0.017(3) 0.036(4) 0.014(3)
C41 0.076(6) 0.039(4) 0.075(6) 0.035(4) 0.047(5) 0.026(4)
C42 0.047(4) 0.044(4) 0.033(4) 0.024(3) 0.021(3) 0.017(3)
C43 0.014(2) 0.032(3) 0.018(3) 0.010(2) 0.009(2) 0.005(2)
C44 0.016(3) 0.035(3) 0.024(3) 0.012(2) 0.008(2) 0.001(2)
C45 0.018(3) 0.044(3) 0.038(4) 0.019(3) 0.014(3) 0.004(3)
C46 0.038(4) 0.050(4) 0.035(4) 0.009(3) 0.029(3) 0.001(3)
C47 0.047(4) 0.062(5) 0.015(3) 0.009(3) 0.014(3) -0.008(4)
C48 0.025(3) 0.057(4) 0.019(3) 0.015(3) 0.010(2) -0.001(3)
C49 0.013(2) 0.042(3) 0.014(2) 0.012(2) 0.0052(19) 0.003(2)
C50 0.019(3) 0.057(4) 0.017(3) 0.009(3) 0.007(2) -0.001(3)
C51 0.020(3) 0.061(4) 0.016(3) 0.008(3) 0.003(2) -0.012(3)
C52 0.012(3) 0.066(4) 0.022(3) 0.018(3) -0.004(2) -0.009(3)
C53 0.013(3) 0.062(4) 0.025(3) 0.019(3) 0.010(2) 0.004(3)
C54 0.018(3) 0.051(4) 0.016(3) 0.013(3) 0.007(2) 0.002(3)
P2A 0.008(4) 0.012(3) 0.010(3) 0.006(2) 0.005(2) 0.004(3)
P2B 0.020(5) 0.033(3) 0.021(2) -0.0093(18) 0.014(2) -0.013(2)

loop_
_atom_type_symbol
_atom_type_description
_atom_type_scat_dispersion_real
_atom_type_scat_dispersion_imag
_atom_type_scat_source
C C 0.0033 0.0016 'International Tables Vol C Tables 4.2.6.8 and 6.1.1.4'
H H 0.0000 0.0000 'International Tables Vol C Tables 4.2.6.8 and 6.1.1.4'
Cl Cl 0.1484 0.1585 'International Tables Vol C Tables 4.2.6.8 and 6.1.1.4'
N N 0.0061 0.0033 'International Tables Vol C Tables 4.2.6.8 and 6.1.1.4'
P P 0.1023 0.0942 'International Tables Vol C Tables 4.2.6.8 and 6.1.1.4'
Ru Ru -1.2594 0.8363 'International Tables Vol C Tables 4.2.6.8 and 6.1.1.4'

loop_
_geom_angle_atom_site_label_1
_geom_angle_atom_site_label_2
_geom_angle_atom_site_label_3
_geom_angle
_geom_angle_site_symmetry_1
_geom_angle_site_symmetry_3
Cl1 Ru1 Cl2 169.00(5) . .
Cl1 Ru1 Cl3 88.34(4) . .
Cl1 Ru1 Cl4 86.37(4) . .
Cl2 Ru1 Cl3 80.91(4) . .
Cl2 Ru1 Cl4 88.64(4) . .
Cl4 Ru1 Cl3 75.40(4) . .
P1 Ru1 Cl1 91.77(5) . .
P1 Ru1 Cl2 98.22(5) . .
P1 Ru1 Cl3 167.55(5) . .
P1 Ru1 Cl4 92.18(5) . .
P1 Ru1 P2B 100.6(5) . .
P2A Ru1 Cl1 89.4(5) . .
P2A Ru1 Cl2 94.1(5) . .
P2A Ru1 Cl3 96.4(3) . .
P2A Ru1 Cl4 170.9(3) . .
P2A Ru1 P1 96.1(3) . .
P2B Ru1 Cl1 95.7(5) . .
P2B Ru1 Cl2 87.1(6) . .
P2B Ru1 Cl3 91.8(5) . .
P2B Ru1 Cl4 167.0(6) . .
Cl4 Ru2 Cl3 77.07(5) . .
N1 Ru2 Cl3 90.71(14) . .
N1 Ru2 Cl4 167.77(14) . .
N1 Ru2 N2 79.93(17) . .
N1 Ru2 C4 117.9(2) . .
N1 Ru2 C5 81.69(19) . .
N1 Ru2 C19 88.85(18) . .
N1 Ru2 C20 91.57(19) . .
N2 Ru2 Cl3 81.63(12) . .
N2 Ru2 Cl4 98.59(12) . .
N2 Ru2 C4 88.02(16) . .
N2 Ru2 C5 85.89(16) . .
N2 Ru2 C19 162.30(17) . .
N2 Ru2 C20 156.44(17) . .
C4 Ru2 Cl3 147.38(14) . .
C4 Ru2 Cl4 74.02(15) . .
C4 Ru2 C5 36.52(19) . .
C4 Ru2 C19 85.18(18) . .
C4 Ru2 C20 115.22(18) . .
C5 Ru2 Cl3 166.37(12) . .
C5 Ru2 Cl4 110.39(14) . .
C19 Ru2 Cl3 112.39(13) . .
C19 Ru2 Cl4 95.22(14) . .
C19 Ru2 C5 78.93(17) . .
C20 Ru2 Cl3 76.52(14) . .
C20 Ru2 Cl4 85.09(15) . .
C20 Ru2 C5 114.79(18) . .
C20 Ru2 C19 35.95(18) . .
Ru2 Cl3 Ru1 102.30(5) . .
Ru2 Cl4 Ru1 103.97(5) . .
C37 P1 Ru1 113.30(19) . .
C43 P1 Ru1 118.55(19) . .
C43 P1 C37 98.6(2) . .
C49 P1 Ru1 117.06(18) . .
C49 P1 C37 101.3(3) . .
C49 P1 C43 105.2(2) . .
Ru2 N1 H1 106.6 . .
C16 N1 Ru2 116.5(3) . .
C16 N1 H1 106.6 . .
C31 N1 Ru2 105.2(3) . .
C31 N1 H1 106.6 . .
C31 N1 C16 114.7(4) . .
Ru2 N2 H2 105.8 . .
C1 N2 Ru2 120.0(3) . .
C1 N2 H2 105.8 . .
C36 N2 Ru2 110.1(3) . .
C36 N2 H2 105.8 . .
C36 N2 C1 108.2(4) . .
N2 C1 H1A 108.3 . .
C2 C1 N2 110.3(4) . .
C2 C1 H1A 108.3 . .
C7 C1 N2 109.3(4) . .
C7 C1 H1A 108.3 . .
C7 C1 C2 112.3(4) . .
C3 C2 C1 121.1(4) . .
C8 C2 C1 119.5(4) . .
C8 C2 C3 119.3(5) . .
C2 C3 C4 122.2(5) . .
C11 C3 C2 119.2(4) . .
C11 C3 C4 118.6(4) . .
Ru2 C4 H4 111.9 . .
C3 C4 Ru2 113.4(3) . .
C3 C4 H4 111.9 . .
C5 C4 Ru2 73.6(3) . .
C5 C4 C3 127.9(4) . .
C5 C4 H4 111.9 . .
Ru2 C5 H5 112.7 . .
C4 C5 Ru2 69.9(3) . .
C4 C5 H5 112.7 . .
C4 C5 C6 125.7(4) . .
C6 C5 Ru2 116.3(3) . .
C6 C5 H5 112.7 . .
C7 C6 C5 123.1(5) . .
C15 C6 C5 117.3(4) . .
C15 C6 C7 119.6(5) . .
C6 C7 C1 121.1(4) . .
C12 C7 C1 119.8(5) . .
C12 C7 C6 118.9(5) . .
C2 C8 H8 119.7 . .
C9 C8 C2 120.5(5) . .
C9 C8 H8 119.7 . .
C8 C9 H9 120.1 . .
C8 C9 C10 119.8(5) . .
C10 C9 H9 120.1 . .
C9 C10 H10 120.1 . .
C11 C10 C9 119.8(5) . .
C11 C10 H10 120.1 . .
C3 C11 H11 119.4 . .
C10 C11 C3 121.3(5) . .
C10 C11 H11 119.4 . .
C7 C12 H12 119.9 . .
C7 C12 C13 120.2(5) . .
C13 C12 H12 119.9 . .
C12 C13 H13 119.9 . .
C14 C13 C12 120.2(6) . .
C14 C13 H13 119.9 . .
C13 C14 H14 120.0 . .
C13 C14 C15 119.9(6) . .
C15 C14 H14 120.0 . .
C6 C15 H15 119.5 . .
C14 C15 C6 121.0(5) . .
C14 C15 H15 119.5 . .
N1 C16 H16 107.9 . .
C17 C16 N1 108.1(4) . .
C17 C16 H16 107.9 . .
C22 C16 N1 112.4(4) . .
C22 C16 H16 107.9 . .
C22 C16 C17 112.6(4) . .
C18 C17 C16 121.5(5) . .
C23 C17 C16 118.9(5) . .
C23 C17 C18 119.7(5) . .
C17 C18 C19 123.2(5) . .
C26 C18 C17 118.6(5) . .
C26 C18 C19 118.2(5) . .
Ru2 C19 H19 112.8 . .
C18 C19 Ru2 115.4(3) . .
C18 C19 H19 112.8 . .
C20 C19 Ru2 72.0(3) . .
C20 C19 C18 124.6(5) . .
C20 C19 H19 112.8 . .
Ru2 C20 H20 113.4 . .
C19 C20 Ru2 72.0(3) . .
C19 C20 H20 113.4 . .
C19 C20 C21 125.6(5) . .
C21 C20 Ru2 111.9(3) . .
C21 C20 H20 113.4 . .
C22 C21 C20 123.1(4) . .
C30 C21 C20 117.4(5) . .
C30 C21 C22 119.3(5) . .
C21 C22 C16 122.4(4) . .
C27 C22 C16 118.6(5) . .
C27 C22 C21 119.0(5) . .
C17 C23 H23 119.4 . .
C17 C23 C24 121.3(6) . .
C24 C23 H23 119.4 . .
C23 C24 H24 120.5 . .
C25 C24 C23 119.0(6) . .
C25 C24 H24 120.5 . .
C24 C25 H25 120.1 . .
C24 C25 C26 119.9(5) . .
C26 C25 H25 120.1 . .
C18 C26 C25 121.5(6) . .
C18 C26 H26 119.2 . .
C25 C26 H26 119.2 . .
C22 C27 H27 119.6 . .
C28 C27 C22 120.8(5) . .
C28 C27 H27 119.6 . .
C27 C28 H28 120.0 . .
C27 C28 C29 120.1(5) . .
C29 C28 H28 120.0 . .
C28 C29 H29 120.7 . .
C30 C29 C28 118.6(5) . .
C30 C29 H29 120.7 . .
C21 C30 H30 118.9 . .
C29 C30 C21 122.3(5) . .
C29 C30 H30 118.9 . .
N1 C31 H31 108.3 . .
N1 C31 C32 116.4(4) . .
N1 C31 C36 107.9(4) . .
C32 C31 H31 108.3 . .
C36 C31 H31 108.3 . .
C36 C31 C32 107.2(4) . .
C31 C32 H32A 110.1 . .
C31 C32 H32B 110.1 . .
C31 C32 C33 107.8(5) . .
H32A C32 H32B 108.5 . .
C33 C32 H32A 110.1 . .
C33 C32 H32B 110.1 . .
C32 C33 H33A 109.2 . .
C32 C33 H33B 109.2 . .
H33A C33 H33B 107.9 . .
C34 C33 C32 112.2(5) . .
C34 C33 H33A 109.2 . .
C34 C33 H33B 109.2 . .
C33 C34 H34A 109.0 . .
C33 C34 H34B 109.0 . .
C33 C34 C35 113.1(4) . .
H34A C34 H34B 107.8 . .
C35 C34 H34A 109.0 . .
C35 C34 H34B 109.0 . .
C34 C35 H35A 110.0 . .
C34 C35 H35B 110.0 . .
H35A C35 H35B 108.4 . .
C36 C35 C34 108.5(4) . .
C36 C35 H35A 110.0 . .
C36 C35 H35B 110.0 . .
N2 C36 C31 112.7(4) . .
N2 C36 H36 106.8 . .
C31 C36 H36 106.8 . .
C35 C36 N2 113.5(4) . .
C35 C36 C31 109.9(4) . .
C35 C36 H36 106.8 . .
C38 C37 P1 119.7(4) . .
C42 C37 P1 121.7(5) . .
C42 C37 C38 118.5(5) . .
C37 C38 H38 119.7 . .
C39 C38 C37 120.5(5) . .
C39 C38 H38 119.7 . .
C38 C39 H39 119.4 . .
C40 C39 C38 121.2(6) . .
C40 C39 H39 119.4 . .
C39 C40 H40 120.5 . .
C39 C40 C41 118.9(6) . .
C41 C40 H40 120.5 . .
C40 C41 H41 119.6 . .
C40 C41 C42 120.8(6) . .
C42 C41 H41 119.6 . .
C37 C42 C41 120.0(6) . .
C37 C42 H42 120.0 . .
C41 C42 H42 120.0 . .
C44 C43 P1 116.1(4) . .
C48 C43 P1 125.1(4) . .
C48 C43 C44 118.7(5) . .
C43 C44 H44 119.9 . .
C45 C44 C43 120.2(6) . .
C45 C44 H44 119.9 . .
C44 C45 H45 119.9 . .
C44 C45 C46 120.2(6) . .
C46 C45 H45 119.9 . .
C45 C46 H46 120.2 . .
C47 C46 C45 119.7(5) . .
C47 C46 H46 120.2 . .
C46 C47 H47 119.7 . .
C46 C47 C48 120.5(6) . .
C48 C47 H47 119.7 . .
C43 C48 H48 119.7 . .
C47 C48 C43 120.6(6) . .
C47 C48 H48 119.7 . .
C50 C49 P1 120.5(4) . .
C54 C49 P1 120.2(5) . .
C54 C49 C50 118.8(5) . .
C49 C50 H50 120.3 . .
C51 C50 C49 119.4(6) . .
C51 C50 H50 120.3 . .
C50 C51 H51 119.8 . .
C52 C51 C50 120.4(6) . .
C52 C51 H51 119.8 . .
C51 C52 H52 119.7 . .
C53 C52 C51 120.6(5) . .
C53 C52 H52 119.7 . .
C52 C53 H53 120.3 . .
C52 C53 C54 119.5(6) . .
C54 C53 H53 120.3 . .
C49 C54 C53 121.2(6) . .
C49 C54 H54 119.4 . .
C53 C54 H54 119.4 . .
C55A P2A Ru1 117.9(7) . .
C61A P2A Ru1 104.6(8) . .
C61A P2A C55A 98.5(9) . .
C67A P2A Ru1 126.7(11) . .
C67A P2A C55A 102.6(9) . .
C67A P2A C61A 101.9(7) . .
C56A C55A P2A 120.5(7) . .
C60A C55A P2A 120.9(8) . .
C60A C55A C56A 118.6(7) . .
C55A C56A H56A 119.8 . .
C57A C56A C55A 120.5(8) . .
C57A C56A H56A 119.8 . .
C56A C57A H57A 119.5 . .
C56A C57A C58A 121.0(9) . .
C58A C57A H57A 119.5 . .
C57A C58A H58A 120.2 . .
C59A C58A C57A 119.7(9) . .
C59A C58A H58A 120.2 . .
C58A C59A H59A 119.9 . .
C58A C59A C60A 120.1(8) . .
C60A C59A H59A 119.9 . .
C55A C60A C59A 120.1(8) . .
C55A C60A H60A 119.9 . .
C59A C60A H60A 119.9 . .
C62A C61A P2A 124.7(9) . .
C62A C61A C66A 119.0(8) . .
C66A C61A P2A 116.1(8) . .
C61A C62A H62A 120.2 . .
C61A C62A C63A 119.6(8) . .
C63A C62A H62A 120.2 . .
C62A C63A H63A 120.2 . .
C62A C63A C64A 119.7(9) . .
C64A C63A H63A 120.2 . .
C63A C64A H64A 120.5 . .
C65A C64A C63A 118.9(10) . .
C65A C64A H64A 120.5 . .
C64A C65A H65A 119.5 . .
C64A C65A C66A 120.9(10) . .
C66A C65A H65A 119.5 . .
C61A C66A H66A 119.1 . .
C65A C66A C61A 121.8(9) . .
C65A C66A H66A 119.1 . .
C68A C67A P2A 118.6(9) . .
C68A C67A C72A 121.0(8) . .
C72A C67A P2A 120.3(8) . .
C67A C68A H68A 119.8 . .
C67A C68A C69A 120.4(10) . .
C69A C68A H68A 119.8 . .
C68A C69A H69A 121.2 . .
C68A C69A C70A 117.7(10) . .
C70A C69A H69A 121.2 . .
C69A C70A H70A 120.1 . .
C71A C70A C69A 119.7(10) . .
C71A C70A H70A 120.1 . .
C70A C71A H71A 118.8 . .
C70A C71A C72A 122.4(10) . .
C72A C71A H71A 118.8 . .
C67A C72A H72A 120.7 . .
C71A C72A C67A 118.7(9) . .
C71A C72A H72A 120.7 . .
C55B P2B Ru1 123.4(8) . .
C55B P2B C61B 92.5(14) . .
C61B P2B Ru1 106.1(7) . .
C67B P2B Ru1 126.1(14) . .
C67B P2B C55B 105.3(8) . .
C67B P2B C61B 92.1(7) . .
C56B C55B P2B 128.0(15) . .
C60B C55B P2B 111.8(16) . .
C60B C55B C56B 119.3(19) . .
C55B C56B H56B 119.5 . .
C55B C56B C57B 121.1(18) . .
C57B C56B H56B 119.5 . .
C56B C57B H57B 121.8 . .
C58B C57B C56B 116(2) . .
C58B C57B H57B 121.8 . .
C57B C58B H58B 118.7 . .
C57B C58B C59B 123(2) . .
C59B C58B H58B 118.7 . .
C58B C59B H59B 121.3 . .
C58B C59B C60B 117.5(18) . .
C60B C59B H59B 121.3 . .
C55B C60B C59B 122(2) . .
C55B C60B H60B 118.9 . .
C59B C60B H60B 118.9 . .
C64B C65B H65B 120.0 . .
C64B C65B C66B 120.0 . .
C66B C65B H65B 120.0 . .
C65B C64B H64B 120.0 . .
C63B C64B C65B 120.0 . .
C63B C64B H64B 120.0 . .
C64B C63B H63B 120.0 . .
C64B C63B C62B 120.0 . .
C62B C63B H63B 120.0 . .
C63B C62B H62B 120.0 . .
C63B C62B C61B 120.0 . .
C61B C62B H62B 120.0 . .
C62B C61B P2B 120.5(9) . .
C62B C61B C66B 120.0 . .
C66B C61B P2B 119.5(9) . .
C65B C66B H66B 120.0 . .
C61B C66B C65B 120.0 . .
C61B C66B H66B 120.0 . .
C72B C71B H71B 120.0 . .
C72B C71B C70B 120.0 . .
C70B C71B H71B 120.0 . .
C71B C72B H72B 120.0 . .
C71B C72B C67B 120.0 . .
C67B C72B H72B 120.0 . .
C72B C67B P2B 118.9(10) . .
C68B C67B P2B 121.1(10) . .
C68B C67B C72B 120.0 . .
C67B C68B H68B 120.0 . .
C67B C68B C69B 120.0 . .
C69B C68B H68B 120.0 . .
C68B C69B H69B 120.0 . .
C70B C69B C68B 120.0 . .
C70B C69B H69B 120.0 . .
C71B C70B H70B 120.0 . .
C69B C70B C71B 120.0 . .
C69B C70B H70B 120.0 . .

loop_
_geom_bond_atom_site_label_1
_geom_bond_atom_site_label_2
_geom_bond_distance
_geom_bond_site_symmetry_2
Ru1 Cl1 2.4210(12) .
Ru1 Cl2 2.4347(12) .
Ru1 Cl3 2.5052(14) .
Ru1 Cl4 2.4761(14) .
Ru1 P1 2.2819(16) .
Ru1 P2A 2.257(15) .
Ru1 P2B 2.315(13) .
Ru2 Cl3 2.4590(13) .
Ru2 Cl4 2.4309(14) .
Ru2 N1 2.128(5) .
Ru2 N2 2.135(4) .
Ru2 C4 2.221(4) .
Ru2 C5 2.269(5) .
Ru2 C19 2.243(5) .
Ru2 C20 2.243(4) .
P1 C37 1.849(6) .
P1 C43 1.847(5) .
P1 C49 1.845(6) .
N1 H1 1.0000 .
N1 C16 1.513(6) .
N1 C31 1.496(6) .
N2 H2 1.0000 .
N2 C1 1.522(6) .
N2 C36 1.517(6) .
C1 H1A 1.0000 .
C1 C2 1.521(7) .
C1 C7 1.506(7) .
C2 C3 1.402(7) .
C2 C8 1.397(7) .
C3 C4 1.485(7) .
C3 C11 1.387(7) .
C4 H4 1.0000 .
C4 C5 1.408(8) .
C5 H5 1.0000 .
C5 C6 1.464(7) .
C6 C7 1.408(7) .
C6 C15 1.399(8) .
C7 C12 1.402(7) .
C8 H8 0.9500 .
C8 C9 1.379(8) .
C9 H9 0.9500 .
C9 C10 1.394(8) .
C10 H10 0.9500 .
C10 C11 1.370(7) .
C11 H11 0.9500 .
C12 H12 0.9500 .
C12 C13 1.409(9) .
C13 H13 0.9500 .
C13 C14 1.378(9) .
C14 H14 0.9500 .
C14 C15 1.384(8) .
C15 H15 0.9500 .
C16 H16 1.0000 .
C16 C17 1.513(7) .
C16 C22 1.500(7) .
C17 C18 1.398(7) .
C17 C23 1.396(8) .
C18 C19 1.484(7) .
C18 C26 1.392(7) .
C19 H19 1.0000 .
C19 C20 1.384(7) .
C20 H20 1.0000 .
C20 C21 1.487(7) .
C21 C22 1.396(7) .
C21 C30 1.392(7) .
C22 C27 1.395(7) .
C23 H23 0.9500 .
C23 C24 1.397(8) .
C24 H24 0.9500 .
C24 C25 1.383(9) .
C25 H25 0.9500 .
C25 C26 1.395(9) .
C26 H26 0.9500 .
C27 H27 0.9500 .
C27 C28 1.392(7) .
C28 H28 0.9500 .
C28 C29 1.400(8) .
C29 H29 0.9500 .
C29 C30 1.371(7) .
C30 H30 0.9500 .
C31 H31 1.0000 .
C31 C32 1.540(7) .
C31 C36 1.533(7) .
C32 H32A 0.9900 .
C32 H32B 0.9900 .
C32 C33 1.543(7) .
C33 H33A 0.9900 .
C33 H33B 0.9900 .
C33 C34 1.529(8) .
C34 H34A 0.9900 .
C34 H34B 0.9900 .
C34 C35 1.551(8) .
C35 H35A 0.9900 .
C35 H35B 0.9900 .
C35 C36 1.516(7) .
C36 H36 1.0000 .
C37 C38 1.404(7) .
C37 C42 1.391(8) .
C38 H38 0.9500 .
C38 C39 1.391(8) .
C39 H39 0.9500 .
C39 C40 1.371(9) .
C40 H40 0.9500 .
C40 C41 1.389(11) .
C41 H41 0.9500 .
C41 C42 1.408(10) .
C42 H42 0.9500 .
C43 C44 1.392(7) .
C43 C48 1.392(8) .
C44 H44 0.9500 .
C44 C45 1.391(7) .
C45 H45 0.9500 .
C45 C46 1.394(10) .
C46 H46 0.9500 .
C46 C47 1.364(10) .
C47 H47 0.9500 .
C47 C48 1.389(8) .
C48 H48 0.9500 .
C49 C50 1.413(9) .
C49 C54 1.381(8) .
C50 H50 0.9500 .
C50 C51 1.396(8) .
C51 H51 0.9500 .
C51 C52 1.381(9) .
C52 H52 0.9500 .
C52 C53 1.374(10) .
C53 H53 0.9500 .
C53 C54 1.399(8) .
C54 H54 0.9500 .
P2A C55A 1.901(18) .
P2A C61A 1.897(17) .
P2A C67A 1.79(2) .
C55A C56A 1.403(11) .
C55A C60A 1.390(11) .
C56A H56A 0.9500 .
C56A C57A 1.375(12) .
C57A H57A 0.9500 .
C57A C58A 1.394(12) .
C58A H58A 0.9500 .
C58A C59A 1.360(12) .
C59A H59A 0.9500 .
C59A C60A 1.425(12) .
C60A H60A 0.9500 .
C61A C62A 1.380(11) .
C61A C66A 1.396(12) .
C62A H62A 0.9500 .
C62A C63A 1.397(13) .
C63A H63A 0.9500 .
C63A C64A 1.447(15) .
C64A H64A 0.9500 .
C64A C65A 1.343(14) .
C65A H65A 0.9500 .
C65A C66A 1.371(13) .
C66A H66A 0.9500 .
C67A C68A 1.387(13) .
C67A C72A 1.404(14) .
C68A H68A 0.9500 .
C68A C69A 1.404(14) .
C69A H69A 0.9500 .
C69A C70A 1.452(16) .
C70A H70A 0.9500 .
C70A C71A 1.359(14) .
C71A H71A 0.9500 .
C71A C72A 1.378(12) .
C72A H72A 0.9500 .
P2B C55B 1.92(3) .
P2B C61B 2.04(3) .
P2B C67B 1.855(17) .
C55B C56B 1.34(2) .
C55B C60B 1.33(3) .
C56B H56B 0.9500 .
C56B C57B 1.47(3) .
C57B H57B 0.9500 .
C57B C58B 1.36(3) .
C58B H58B 0.9500 .
C58B C59B 1.37(3) .
C59B H59B 0.9500 .
C59B C60B 1.42(3) .
C60B H60B 0.9500 .
C65B H65B 0.9500 .
C65B C64B 1.3900 .
C65B C66B 1.3900 .
C64B H64B 0.9500 .
C64B C63B 1.3900 .
C63B H63B 0.9500 .
C63B C62B 1.3900 .
C62B H62B 0.9500 .
C62B C61B 1.3900 .
C61B C66B 1.3900 .
C66B H66B 0.9500 .
C71B H71B 0.9500 .
C71B C72B 1.3900 .
C71B C70B 1.3900 .
C72B H72B 0.9500 .
C72B C67B 1.3900 .
C67B C68B 1.3900 .
C68B H68B 0.9500 .
C68B C69B 1.3900 .
C69B H69B 0.9500 .
C69B C70B 1.3900 .
C70B H70B 0.9500 .

loop_
_geom_torsion_atom_site_label_1
_geom_torsion_atom_site_label_2
_geom_torsion_atom_site_label_3
_geom_torsion_atom_site_label_4
_geom_torsion
_geom_torsion_site_symmetry_1
_geom_torsion_site_symmetry_2
_geom_torsion_site_symmetry_3
_geom_torsion_site_symmetry_4
Ru1 P1 C37 C38 43.4(5) . . . .
Ru1 P1 C37 C42 -138.9(5) . . . .
Ru1 P1 C43 C44 47.9(5) . . . .
Ru1 P1 C43 C48 -135.5(5) . . . .
Ru1 P1 C49 C50 82.5(5) . . . .
Ru1 P1 C49 C54 -89.6(5) . . . .
Ru1 P2A C61A C62A 93.3(9) . . . .
Ru1 P2A C61A C66A -81.6(10) . . . .
Ru1 P2A C67A C68A 146.1(8) . . . .
Ru1 P2A C67A C72A -37.6(13) . . . .
Ru1 P2B C67B C72B -20.8(13) . . . .
Ru1 P2B C67B C68B 160.8(8) . . . .
Ru2 N1 C16 C17 69.1(5) . . . .
Ru2 N1 C16 C22 -55.7(5) . . . .
Ru2 N1 C31 C32 -173.1(3) . . . .
Ru2 N1 C31 C36 -52.5(4) . . . .
Ru2 N2 C1 C2 57.1(5) . . . .
Ru2 N2 C1 C7 -66.9(5) . . . .
Ru2 N2 C36 C31 -4.6(5) . . . .
Ru2 N2 C36 C35 -130.3(3) . . . .
Ru2 C4 C5 C6 -108.5(5) . . . .
Ru2 C5 C6 C7 -49.8(6) . . . .
Ru2 C5 C6 C15 129.3(4) . . . .
Ru2 C19 C20 C21 -104.5(5) . . . .
Ru2 C20 C21 C22 -44.9(6) . . . .
Ru2 C20 C21 C30 130.3(4) . . . .
P1 C37 C38 C39 179.8(4) . . . .
P1 C37 C42 C41 178.9(6) . . . .
P1 C43 C44 C45 179.0(5) . . . .
P1 C43 C48 C47 179.5(6) . . . .
P1 C49 C50 C51 -175.6(5) . . . .
P1 C49 C54 C53 174.6(5) . . . .
N1 C16 C17 C18 -62.2(6) . . . .
N1 C16 C17 C23 116.6(5) . . . .
N1 C16 C22 C21 63.3(6) . . . .
N1 C16 C22 C27 -114.8(5) . . . .
N1 C31 C32 C33 -175.4(4) . . . .
N1 C31 C36 N2 38.1(6) . . . .
N1 C31 C36 C35 165.7(4) . . . .
N2 C1 C2 C3 -58.5(6) . . . .
N2 C1 C2 C8 119.0(5) . . . .
N2 C1 C7 C6 54.6(6) . . . .
N2 C1 C7 C12 -120.5(5) . . . .
C1 N2 C36 C31 -137.6(4) . . . .
C1 N2 C36 C35 96.8(5) . . . .
C1 C2 C3 C4 -1.2(7) . . . .
C1 C2 C3 C11 177.3(5) . . . .
C1 C2 C8 C9 -178.5(5) . . . .
C1 C7 C12 C13 173.1(6) . . . .
C2 C1 C7 C6 -68.2(6) . . . .
C2 C1 C7 C12 116.8(5) . . . .
C2 C3 C4 Ru2 52.3(6) . . . .
C2 C3 C4 C5 -34.7(8) . . . .
C2 C3 C11 C10 1.6(8) . . . .
C2 C8 C9 C10 0.7(9) . . . .
C3 C2 C8 C9 -0.9(8) . . . .
C3 C4 C5 Ru2 107.2(5) . . . .
C3 C4 C5 C6 -1.3(8) . . . .
C4 C3 C11 C10 -179.9(5) . . . .
C4 C5 C6 C7 33.5(7) . . . .
C4 C5 C6 C15 -147.5(5) . . . .
C5 C6 C7 C1 7.0(7) . . . .
C5 C6 C7 C12 -177.9(5) . . . .
C5 C6 C15 C14 179.3(6) . . . .
C6 C7 C12 C13 -2.1(9) . . . .
C7 C1 C2 C3 63.7(6) . . . .
C7 C1 C2 C8 -118.8(5) . . . .
C7 C6 C15 C14 -1.5(9) . . . .
C7 C12 C13 C14 -0.4(11) . . . .
C8 C2 C3 C4 -178.7(5) . . . .
C8 C2 C3 C11 -0.2(7) . . . .
C8 C9 C10 C11 0.6(9) . . . .
C9 C10 C11 C3 -1.8(9) . . . .
C11 C3 C4 Ru2 -126.1(4) . . . .
C11 C3 C4 C5 146.9(5) . . . .
C12 C13 C14 C15 2.0(12) . . . .
C13 C14 C15 C6 -1.0(11) . . . .
C15 C6 C7 C1 -172.1(5) . . . .
C15 C6 C7 C12 3.0(8) . . . .
C16 N1 C31 C32 57.6(6) . . . .
C16 N1 C31 C36 178.2(4) . . . .
C16 C17 C18 C19 0.6(7) . . . .
C16 C17 C18 C26 179.2(4) . . . .
C16 C17 C23 C24 -178.5(5) . . . .
C16 C22 C27 C28 -179.3(5) . . . .
C17 C16 C22 C21 -59.1(6) . . . .
C17 C16 C22 C27 122.8(5) . . . .
C17 C18 C19 Ru2 43.6(6) . . . .
C17 C18 C19 C20 -41.4(7) . . . .
C17 C18 C26 C25 0.0(7) . . . .
C17 C23 C24 C25 -1.4(8) . . . .
C18 C17 C23 C24 0.3(8) . . . .
C18 C19 C20 Ru2 108.9(5) . . . .
C18 C19 C20 C21 4.3(8) . . . .
C19 C18 C26 C25 178.7(5) . . . .
C19 C20 C21 C22 38.2(7) . . . .
C19 C20 C21 C30 -146.6(5) . . . .
C20 C21 C22 C16 -4.7(7) . . . .
C20 C21 C22 C27 173.4(5) . . . .
C20 C21 C30 C29 -175.7(5) . . . .
C21 C22 C27 C28 2.5(7) . . . .
C22 C16 C17 C18 62.6(6) . . . .
C22 C16 C17 C23 -118.6(5) . . . .
C22 C21 C30 C29 -0.3(8) . . . .
C22 C27 C28 C29 -1.2(8) . . . .
C23 C17 C18 C19 -178.2(4) . . . .
C23 C17 C18 C26 0.4(7) . . . .
C23 C24 C25 C26 1.8(8) . . . .
C24 C25 C26 C18 -1.1(8) . . . .
C26 C18 C19 Ru2 -135.0(4) . . . .
C26 C18 C19 C20 140.0(5) . . . .
C27 C28 C29 C30 -0.9(8) . . . .
C28 C29 C30 C21 1.6(8) . . . .
C30 C21 C22 C16 -179.9(4) . . . .
C30 C21 C22 C27 -1.8(7) . . . .
C31 N1 C16 C17 -167.4(4) . . . .
C31 N1 C16 C22 67.7(6) . . . .
C31 C32 C33 C34 -56.1(6) . . . .
C32 C31 C36 N2 164.3(4) . . . .
C32 C31 C36 C35 -68.2(5) . . . .
C32 C33 C34 C35 51.0(7) . . . .
C33 C34 C35 C36 -52.0(6) . . . .
C34 C35 C36 N2 -172.2(4) . . . .
C34 C35 C36 C31 60.7(5) . . . .
C36 N2 C1 C2 -175.5(4) . . . .
C36 N2 C1 C7 60.6(5) . . . .
C36 C31 C32 C33 63.6(5) . . . .
C37 P1 C43 C44 -74.6(5) . . . .
C37 P1 C43 C48 101.9(6) . . . .
C37 P1 C49 C50 -153.8(5) . . . .
C37 P1 C49 C54 34.2(5) . . . .
C37 C38 C39 C40 0.5(9) . . . .
C38 C37 C42 C41 -3.3(10) . . . .
C38 C39 C40 C41 -1.6(12) . . . .
C39 C40 C41 C42 0.1(13) . . . .
C40 C41 C42 C37 2.3(13) . . . .
C42 C37 C38 C39 2.0(8) . . . .
C43 P1 C37 C38 169.6(4) . . . .
C43 P1 C37 C42 -12.6(6) . . . .
C43 P1 C49 C50 -51.5(5) . . . .
C43 P1 C49 C54 136.5(5) . . . .
C43 C44 C45 C46 -0.7(9) . . . .
C44 C43 C48 C47 -4.0(10) . . . .
C44 C45 C46 C47 0.8(11) . . . .
C45 C46 C47 C48 -2.5(12) . . . .
C46 C47 C48 C43 4.2(12) . . . .
C48 C43 C44 C45 2.3(9) . . . .
C49 P1 C37 C38 -82.9(5) . . . .
C49 P1 C37 C42 94.9(5) . . . .
C49 P1 C43 C44 -178.9(4) . . . .
C49 P1 C43 C48 -2.4(6) . . . .
C49 C50 C51 C52 2.4(9) . . . .
C50 C49 C54 C53 2.4(9) . . . .
C50 C51 C52 C53 -0.2(10) . . . .
C51 C52 C53 C54 -0.9(9) . . . .
C52 C53 C54 C49 -0.3(9) . . . .
C54 C49 C50 C51 -3.4(9) . . . .
P2A C55A C56A C57A -174.1(9) . . . .
P2A C55A C60A C59A 173.5(9) . . . .
P2A C61A C62A C63A -176.5(9) . . . .
P2A C61A C66A C65A 177.9(9) . . . .
P2A C67A C68A C69A 175.3(10) . . . .
P2A C67A C72A C71A -175.0(9) . . . .
C55A P2A C61A C62A -28.5(12) . . . .
C55A P2A C61A C66A 156.6(7) . . . .
C55A P2A C67A C68A -74.1(10) . . . .
C55A P2A C67A C72A 102.3(10) . . . .
C55A C56A C57A C58A -0.3(14) . . . .
C56A C55A C60A C59A -2.5(13) . . . .
C56A C57A C58A C59A -0.9(14) . . . .
C57A C58A C59A C60A 0.3(14) . . . .
C58A C59A C60A C55A 1.4(13) . . . .
C60A C55A C56A C57A 1.9(13) . . . .
C61A P2A C67A C68A 27.5(12) . . . .
C61A P2A C67A C72A -156.1(8) . . . .
C61A C62A C63A C64A 0.4(13) . . . .
C62A C61A C66A C65A 2.7(12) . . . .
C62A C63A C64A C65A 0.1(15) . . . .
C63A C64A C65A C66A 0.8(15) . . . .
C64A C65A C66A C61A -2.2(14) . . . .
C66A C61A C62A C63A -1.7(12) . . . .
C67A P2A C61A C62A -133.3(9) . . . .
C67A P2A C61A C66A 51.7(11) . . . .
C67A C68A C69A C70A -1.4(15) . . . .
C68A C67A C72A C71A 1.3(14) . . . .
C68A C69A C70A C71A 3.5(16) . . . .
C69A C70A C71A C72A -3.3(16) . . . .
C70A C71A C72A C67A 0.9(15) . . . .
C72A C67A C68A C69A -1.0(15) . . . .
P2B C55B C56B C57B -177.8(18) . . . .
P2B C55B C60B C59B 179.3(18) . . . .
P2B C61B C66B C65B 178.7(9) . . . .
P2B C67B C68B C69B 178.3(8) . . . .
C55B P2B C67B C72B 134.3(11) . . . .
C55B P2B C67B C68B -44.0(14) . . . .
C55B C56B C57B C58B 9(3) . . . .
C56B C55B C60B C59B 9(3) . . . .
C56B C57B C58B C59B -7(3) . . . .
C57B C58B C59B C60B 7(3) . . . .
C58B C59B C60B C55B -8(3) . . . .
C60B C55B C56B C57B -10(3) . . . .
C65B C64B C63B C62B 0.0 . . . .
C64B C65B C66B C61B 0.0 . . . .
C64B C63B C62B C61B 0.0 . . . .
C63B C62B C61B P2B -178.7(9) . . . .
C63B C62B C61B C66B 0.0 . . . .
C62B C61B C66B C65B 0.0 . . . .
C61B P2B C67B C72B -132.5(9) . . . .
C61B P2B C67B C68B 49.1(8) . . . .
C66B C65B C64B C63B 0.0 . . . .
C71B C72B C67B P2B -178.4(8) . . . .
C71B C72B C67B C68B 0.0 . . . .
C72B C71B C70B C69B 0.0 . . . .
C72B C67B C68B C69B 0.0 . . . .
C67B C68B C69B C70B 0.0 . . . .
C68B C69B C70B C71B 0.0 . . . .
C70B C71B C72B C67B 0.0 . . . .
